data_2223259
loop_
_publ_author_name
'Zhan, Cai-Hong'
'Chen, Ling-Xian'
'Feng, Yun-Long'

_publ_section_title
;
 2-[(2-Carboxyphenyl)sulfanyl]acetic acid
;
_journal_coeditor_code AT2858
_journal_issue 10
_journal_name_full 'Acta Crystallographica Section E'
_journal_page_first o2315
_journal_paper_doi 10.1107/S1600536809034126
_journal_volume 65
_journal_year 2009
_chemical_formula_iupac 'C9 H8 O4 S'
_chemical_formula_moiety 'C9 H8 O4 S'
_chemical_formula_sum 'C9 H8 O4 S'
_chemical_formula_weight 212.22
_chemical_name_systematic
;
2-[(2-Carboxyphenyl)sulfanyl]acetic acid
;
_space_group_IT_number 2
_symmetry_cell_setting triclinic
_symmetry_space_group_name_Hall '-P 1'
_symmetry_space_group_name_H-M 'P -1'
_atom_sites_solution_hydrogens geom
_atom_sites_solution_primary direct
_atom_sites_solution_secondary difmap
_audit_creation_method SHELXL-97
_cell_angle_alpha 69.980(4)
_cell_angle_beta 81.959(6)
_cell_angle_gamma 79.732(6)
_cell_formula_units_Z 2
_cell_length_a 5.1786(5)
_cell_length_b 9.2973(9)
_cell_length_c 10.4776(11)
_cell_measurement_reflns_used 5343
_cell_measurement_temperature 296(2)
_cell_measurement_theta_max 27.71
_cell_measurement_theta_min 2.08
_cell_volume 464.69(8)
_computing_cell_refinement 'SAINT (Bruker, 2002)'
_computing_data_collection 'APEX2 (Bruker, 2002)'
_computing_data_reduction 'SAINT (Bruker, 2002)'
_computing_molecular_graphics 'SHELXTL (Sheldrick, 2008)'
_computing_publication_material 'SHELXTL (Sheldrick, 2008)'
_computing_structure_refinement 'SHELXL97 (Sheldrick, 2008)'
_computing_structure_solution 'SHELXS97 (Sheldrick, 2008)'
_diffrn_ambient_temperature 296(2)
_diffrn_measured_fraction_theta_full 0.968
_diffrn_measured_fraction_theta_max 0.968
_diffrn_measurement_device_type 'Bruker APEXII'
_diffrn_measurement_method \w
_diffrn_radiation_monochromator graphite
_diffrn_radiation_source 'fine-focus sealed tube'
_diffrn_radiation_type MoK\a
_diffrn_radiation_wavelength 0.71073
_diffrn_reflns_av_R_equivalents 0.0241
_diffrn_reflns_av_sigmaI/netI 0.0250
_diffrn_reflns_limit_h_max 6
_diffrn_reflns_limit_h_min -6
_diffrn_reflns_limit_k_max 11
_diffrn_reflns_limit_k_min -12
_diffrn_reflns_limit_l_max 12
_diffrn_reflns_limit_l_min -13
_diffrn_reflns_number 6609
_diffrn_reflns_theta_full 27.71
_diffrn_reflns_theta_max 27.71
_diffrn_reflns_theta_min 2.08
_diffrn_standards_decay_% 0
_diffrn_standards_interval_count 0
_diffrn_standards_number 0
_exptl_absorpt_coefficient_mu 0.332
_exptl_absorpt_correction_T_max 0.952
_exptl_absorpt_correction_T_min 0.910
_exptl_absorpt_correction_type multi-scan
_exptl_absorpt_process_details '(SADABS; Sheldrick, 1996)'
_exptl_crystal_colour colourless
_exptl_crystal_density_diffrn 1.517
_exptl_crystal_density_method 'not measured'
_exptl_crystal_description block
_exptl_crystal_F_000 220
_exptl_crystal_size_max 0.334
_exptl_crystal_size_mid 0.238
_exptl_crystal_size_min 0.147
_refine_diff_density_max 0.649
_refine_diff_density_min -0.344
_refine_ls_extinction_method none
_refine_ls_goodness_of_fit_ref 1.185
_refine_ls_hydrogen_treatment mixed
_refine_ls_matrix_type full
_refine_ls_number_parameters 133
_refine_ls_number_reflns 2110
_refine_ls_number_restraints 2
_refine_ls_restrained_S_all 1.184
_refine_ls_R_factor_all 0.0774
_refine_ls_R_factor_gt 0.0737
_refine_ls_shift/su_max 0.000
_refine_ls_shift/su_mean 0.000
_refine_ls_structure_factor_coef Fsqd
_refine_ls_weighting_details 'calc w=1/[\s^2^(Fo^2^)+(0.0736P)^2^+1.2589P] where P=(Fo^2^+2Fc^2^)/3'
_refine_ls_weighting_scheme calc
_refine_ls_wR_factor_gt 0.2198
_refine_ls_wR_factor_ref 0.2218
_reflns_number_gt 1941
_reflns_number_total 2110
_reflns_threshold_expression I>2\s(I)
_cod_data_source_file at2858.cif
_cod_data_source_block I
_cod_database_code 2223259
_cod_database_fobs_code 2223259

loop_
_symmetry_equiv_pos_as_xyz
'x, y, z'
'-x, -y, -z'

loop_
_atom_site_type_symbol
_atom_site_label
_atom_site_fract_x
_atom_site_fract_y
_atom_site_fract_z
_atom_site_U_iso_or_equiv
_atom_site_adp_type
_atom_site_calc_flag
_atom_site_refinement_flags
_atom_site_occupancy
_atom_site_disorder_assembly
_atom_site_disorder_group
S S1 0.2028(2) 0.36823(12) 0.11601(11) 0.0417(3) Uani d . 1 . .
O O1 -0.0678(11) 0.4660(9) 0.3612(6) 0.116(2) Uani d . 1 . .
O O2 0.2828(9) 0.5474(7) 0.3870(5) 0.0891(16) Uani d D 1 . .
H H2 0.173(12) 0.569(10) 0.449(6) 0.107 Uiso d D 1 . .
O O3 0.2508(7) -0.1074(4) 0.1122(4) 0.0549(9) Uani d D 1 . .
H H3 0.127(8) -0.107(7) 0.067(5) 0.066 Uiso d D 1 . .
O O4 0.0891(7) 0.1410(4) 0.0369(3) 0.0506(8) Uani d . 1 . .
C C1 0.4065(8) 0.0579(5) 0.2004(4) 0.0383(9) Uani d . 1 . .
C C2 0.5712(9) -0.0691(6) 0.2747(5) 0.0482(10) Uani d . 1 . .
H H2A 0.5667 -0.1659 0.2682 0.058 Uiso calc R 1 . .
C C3 0.7421(10) -0.0540(7) 0.3583(5) 0.0571(12) Uani d . 1 . .
H H3A 0.8511 -0.1398 0.4081 0.068 Uiso calc R 1 . .
C C4 0.7485(10) 0.0890(7) 0.3665(5) 0.0571(13) Uani d . 1 . .
H H4A 0.8638 0.1000 0.4221 0.068 Uiso calc R 1 . .
C C5 0.5879(9) 0.2166(6) 0.2942(5) 0.0465(10) Uani d . 1 . .
H H5A 0.5959 0.3124 0.3018 0.056 Uiso calc R 1 . .
C C6 0.4120(8) 0.2051(5) 0.2093(4) 0.0365(8) Uani d . 1 . .
C C7 0.2342(8) 0.0364(5) 0.1093(4) 0.0402(9) Uani d . 1 . .
C C8 0.2613(11) 0.5208(5) 0.1742(5) 0.0488(11) Uani d . 1 . .
H H8A 0.4498 0.5209 0.1687 0.059 Uiso calc R 1 . .
H H8B 0.1864 0.6192 0.1130 0.059 Uiso calc R 1 . .
C C9 0.1482(10) 0.5076(6) 0.3179(5) 0.0504(11) Uani d . 1 . .

loop_
_atom_site_aniso_label
_atom_site_aniso_U_11
_atom_site_aniso_U_22
_atom_site_aniso_U_33
_atom_site_aniso_U_12
_atom_site_aniso_U_13
_atom_site_aniso_U_23
S1 0.0549(7) 0.0366(5) 0.0400(6) -0.0082(4) -0.0092(4) -0.0178(4)
O1 0.093(3) 0.210(7) 0.109(4) -0.084(4) 0.041(3) -0.121(5)
O2 0.076(3) 0.149(5) 0.077(3) -0.034(3) 0.002(2) -0.075(3)
O3 0.064(2) 0.0412(17) 0.073(2) 0.0014(15) -0.0322(18) -0.0301(16)
O4 0.063(2) 0.0398(16) 0.060(2) -0.0022(14) -0.0285(16) -0.0241(15)
C1 0.040(2) 0.043(2) 0.038(2) -0.0067(17) -0.0030(16) -0.0202(17)
C2 0.052(3) 0.046(2) 0.050(3) -0.004(2) -0.012(2) -0.020(2)
C3 0.056(3) 0.062(3) 0.055(3) 0.000(2) -0.021(2) -0.020(2)
C4 0.046(3) 0.077(3) 0.060(3) -0.005(2) -0.020(2) -0.033(3)
C5 0.042(2) 0.058(3) 0.054(3) -0.012(2) -0.0053(19) -0.033(2)
C6 0.0368(19) 0.044(2) 0.0344(19) -0.0082(16) -0.0008(15) -0.0194(16)
C7 0.043(2) 0.041(2) 0.045(2) -0.0066(17) -0.0047(17) -0.0241(18)
C8 0.067(3) 0.038(2) 0.050(2) -0.016(2) -0.008(2) -0.0189(19)
C9 0.058(3) 0.047(2) 0.060(3) -0.010(2) -0.009(2) -0.032(2)

loop_
_atom_type_symbol
_atom_type_description
_atom_type_scat_dispersion_real
_atom_type_scat_dispersion_imag
_atom_type_scat_source
C C 0.0033 0.0016 'International Tables Vol C Tables 4.2.6.8 and 6.1.1.4'
H H 0.0000 0.0000 'International Tables Vol C Tables 4.2.6.8 and 6.1.1.4'
O O 0.0106 0.0060 'International Tables Vol C Tables 4.2.6.8 and 6.1.1.4'
S S 0.1246 0.1234 'International Tables Vol C Tables 4.2.6.8 and 6.1.1.4'

loop_
_geom_angle_atom_site_label_1
_geom_angle_atom_site_label_2
_geom_angle_atom_site_label_3
_geom_angle_site_symmetry_1
_geom_angle_site_symmetry_3
_geom_angle
_geom_angle_publ_flag
C6 S1 C8 . . 103.4(2) ?
C9 O2 H2 . . 105(6) ?
C7 O3 H3 . . 105(4) ?
C2 C1 C6 . . 120.0(4) ?
C2 C1 C7 . . 118.8(4) ?
C6 C1 C7 . . 121.2(4) ?
C3 C2 C1 . . 121.0(4) ?
C3 C2 H2A . . 119.5 ?
C1 C2 H2A . . 119.5 ?
C4 C3 C2 . . 119.1(5) ?
C4 C3 H3A . . 120.5 ?
C2 C3 H3A . . 120.5 ?
C3 C4 C5 . . 121.1(4) ?
C3 C4 H4A . . 119.4 ?
C5 C4 H4A . . 119.4 ?
C4 C5 C6 . . 121.2(4) ?
C4 C5 H5A . . 119.4 ?
C6 C5 H5A . . 119.4 ?
C5 C6 C1 . . 117.6(4) ?
C5 C6 S1 . . 121.8(3) ?
C1 C6 S1 . . 120.6(3) ?
O4 C7 O3 . . 122.1(4) ?
O4 C7 C1 . . 123.9(4) ?
O3 C7 C1 . . 114.1(4) ?
C9 C8 S1 . . 114.5(3) ?
C9 C8 H8A . . 108.6 ?
S1 C8 H8A . . 108.6 ?
C9 C8 H8B . . 108.6 ?
S1 C8 H8B . . 108.6 ?
H8A C8 H8B . . 107.6 ?
O1 C9 O2 . . 122.5(5) ?
O1 C9 C8 . . 121.3(4) ?
O2 C9 C8 . . 116.1(5) ?

loop_
_geom_bond_atom_site_label_1
_geom_bond_atom_site_label_2
_geom_bond_site_symmetry_2
_geom_bond_distance
_geom_bond_publ_flag
S1 C6 . 1.768(4) ?
S1 C8 . 1.809(4) ?
O1 C9 . 1.224(7) ?
O2 C9 . 1.251(6) ?
O2 H2 . 0.86(7) ?
O3 C7 . 1.315(5) ?
O3 H3 . 0.85(2) ?
O4 C7 . 1.216(5) ?
C1 C2 . 1.388(6) ?
C1 C6 . 1.409(6) ?
C1 C7 . 1.476(5) ?
C2 C3 . 1.385(6) ?
C2 H2A . 0.9300 ?
C3 C4 . 1.368(8) ?
C3 H3A . 0.9300 ?
C4 C5 . 1.372(7) ?
C4 H4A . 0.9300 ?
C5 C6 . 1.399(6) ?
C5 H5A . 0.9300 ?
C8 C9 . 1.509(7) ?
C8 H8A . 0.9700 ?
C8 H8B . 0.9700 ?

loop_
_geom_hbond_atom_site_label_D
_geom_hbond_atom_site_label_H
_geom_hbond_atom_site_label_A
_geom_hbond_site_symmetry_A
_geom_hbond_distance_DH
_geom_hbond_distance_HA
_geom_hbond_distance_DA
_geom_hbond_angle_DHA
O2 H2 O1 2_566 0.86(7) 1.92(5) 2.687(6) 149(8)
O3 H3 O4 2 0.85(2) 1.80(5) 2.634(4) 167(6)

loop_
_cod_related_entry_id
_cod_related_entry_database
_cod_related_entry_code
1 ChemSpider 8338
